data_4320699
loop_
_publ_author_name
'Sylvia Ross'
'Thomas Weyherm\"uller'
'Eckhard Bill'
'Karl Wieghardt'
'Phalguni Chaudhuri'

_publ_section_title
;
 Tris(pyridinealdoximato)metal Complexes as Ligands for the Synthesis of
 Asymmetric Heterodinuclear CrIIIM Species [M = Zn(II), Cu(II), Ni(II),
 Fe(II), Mn(II), Cr(II), Co(III)]: A Magneto-Structural Study
;
_journal_name_full 'Inorganic Chemistry'
_journal_page_first 6656
_journal_page_last 6665
_journal_paper_doi 10.1021/ic010552y
_journal_volume 40
_journal_year 2001
_chemical_formula_structural '[C27 H36 Cr Mn N9 O3]2+, 2 (ClO4)-'
_chemical_formula_sum 'C27 H36 Cl2 Cr Mn N9 O11'
_chemical_formula_weight 840.49
_chemical_name_systematic
; 
  ? 
;
_space_group_IT_number 2
_symmetry_cell_setting triclinic
_symmetry_space_group_name_Hall '-P 1'
_symmetry_space_group_name_H-M 'P -1'
_atom_sites_solution_hydrogens geom
_atom_sites_solution_primary direct
_atom_sites_solution_secondary difmap
_audit_creation_method SHELXL
_cell_angle_alpha 110.63(3)
_cell_angle_beta 101.48(3)
_cell_angle_gamma 101.17(3)
_cell_formula_units_Z 2
_cell_length_a 12.010(2)
_cell_length_b 12.680(3)
_cell_length_c 12.763(3)
_cell_measurement_reflns_used 5591
_cell_measurement_temperature 100(2)
_cell_volume 1707.3(9)
_computing_cell_refinement 'Siemens SAINT'
_computing_data_collection 'Siemens SAINT'
_computing_data_reduction 'Siemens SAINT'
_computing_structure_refinement 'SHELXL-93 (Sheldrick, 1993)'
_computing_structure_solution 'SHELXS-86 (Sheldrick, 1990)'
_diffrn_ambient_temperature 100(2)
_diffrn_measurement_device 'Siemens SMART CCD-Detector'
_diffrn_measurement_method '\w, 0.3 deg./frame'
_diffrn_radiation_monochromator graphite
_diffrn_radiation_source 'fine-focus sealed tube'
_diffrn_radiation_type MoK\a
_diffrn_radiation_wavelength 0.71073
_diffrn_reflns_av_R_equivalents 0.0313
_diffrn_reflns_av_sigmaI/netI 0.0598
_diffrn_reflns_limit_h_max 11
_diffrn_reflns_limit_h_min -13
_diffrn_reflns_limit_k_max 14
_diffrn_reflns_limit_k_min -10
_diffrn_reflns_limit_l_max 13
_diffrn_reflns_limit_l_min -14
_diffrn_reflns_number 6878
_diffrn_reflns_theta_max 23.26
_diffrn_reflns_theta_min 1.78
_exptl_absorpt_coefficient_mu 0.916
_exptl_absorpt_correction_T_max 0.7723
_exptl_absorpt_correction_T_min 0.4447
_exptl_absorpt_correction_type 'SADABS, G.M. Sheldrick 1994'
_exptl_crystal_colour red
_exptl_crystal_density_diffrn 1.635
_exptl_crystal_description 'transparent block'
_exptl_crystal_F_000 864
_exptl_crystal_size_max 0.63
_exptl_crystal_size_mid 0.60
_exptl_crystal_size_min 0.32
_refine_diff_density_max 0.506
_refine_diff_density_min -0.678
_refine_diff_density_rms 0.085
_refine_ls_extinction_method none
_refine_ls_goodness_of_fit_all 0.990
_refine_ls_goodness_of_fit_obs 1.052
_refine_ls_matrix_type full
_refine_ls_number_parameters 463
_refine_ls_number_reflns 4824
_refine_ls_number_restraints 0
_refine_ls_restrained_S_all 0.990
_refine_ls_restrained_S_obs 1.052
_refine_ls_R_factor_all 0.0448
_refine_ls_R_factor_obs 0.0403
_refine_ls_shift/esd_max -0.001
_refine_ls_shift/esd_mean 0.000
_refine_ls_structure_factor_coef Fsqd
_refine_ls_weighting_details 'w=1/[\s^2^(Fo^2^)+(0.0670P)^2^+0.0000P] where P=(Fo^2^+2Fc^2^)/3'
_refine_ls_weighting_scheme calc
_refine_ls_wR_factor_all 0.1070
_refine_ls_wR_factor_obs 0.1047
_reflns_number_observed 4154
_reflns_number_total 4824
_reflns_observed_criterion >2sigma(I)
_cod_data_source_file ic010552y_1.cif
_cod_data_source_block 2
_cod_depositor_comments
;
The following automatic conversions were performed:

'_symmetry_cell_setting' value 'Triclinic' changed to 'triclinic'
according to the built-in table from CIF Core dictionary named
'cif_core.dic' version 2.4.1 from 2010-06-29.

Automatic conversion script
Id: cif_fix_values 1646 2011-03-28 12:23:43Z adriana 

The following automatic conversions were performed:

'_refine_ls_weighting_scheme' value 'calc
w=1/[\s^2^(Fo^2^)+(0.0670P)^2^+0.0000P] where P=(Fo^2^+2Fc^2^)/3' was
changed to 'calc'. New tag '_refine_ls_weighting_details' was
created. The value of the new tag was set to
'w=1/[\s^2^(Fo^2^)+(0.0670P)^2^+0.0000P] where P=(Fo^2^+2Fc^2^)/3'.

Automatic conversion script
Id: cif_fix_values 3143 2015-03-26 13:38:13Z robertas 
;
_cod_original_cell_volume 1707.3(6)
_cod_database_code 4320699

loop_
_symmetry_equiv_pos_as_xyz
'x, y, z'
'-x, -y, -z'

loop_
_atom_site_aniso_label
_atom_site_aniso_U_11
_atom_site_aniso_U_22
_atom_site_aniso_U_33
_atom_site_aniso_U_23
_atom_site_aniso_U_13
_atom_site_aniso_U_12
Mn 0.0145(3) 0.0126(3) 0.0156(3) 0.0053(2) 0.0030(2) 0.0030(2)
Cr 0.0144(3) 0.0110(3) 0.0135(3) 0.0030(2) 0.0016(2) 0.0028(2)
O1 0.0233(12) 0.0113(11) 0.0177(11) 0.0018(9) 0.0059(9) 0.0027(9)
O2 0.0242(12) 0.0118(11) 0.0162(11) 0.0014(9) -0.0005(9) 0.0040(9)
O3 0.0182(11) 0.0157(11) 0.0123(11) 0.0003(9) 0.0016(8) 0.0036(9)
N1 0.0167(13) 0.0147(13) 0.0207(14) 0.0064(11) 0.0046(11) 0.0036(11)
N2 0.0204(14) 0.0155(14) 0.0144(13) 0.0059(11) 0.0022(11) 0.0059(11)
N3 0.0161(13) 0.0184(14) 0.0186(14) 0.0073(11) 0.0025(11) 0.0059(11)
N4 0.0185(13) 0.0130(14) 0.0148(13) 0.0031(11) 0.0016(11) 0.0031(11)
N5 0.0161(13) 0.0158(14) 0.0162(13) 0.0071(11) 0.0029(10) 0.0034(11)
N6 0.0164(13) 0.0153(14) 0.0174(14) 0.0036(12) 0.0024(11) 0.0048(11)
N7 0.0157(13) 0.0178(14) 0.0177(14) 0.0075(12) 0.0053(11) 0.0058(11)
N8 0.0176(13) 0.0130(13) 0.0138(13) 0.0036(11) 0.0022(11) 0.0008(11)
N9 0.0207(14) 0.0115(13) 0.0156(14) 0.0060(11) 0.0041(11) 0.0016(11)
C1 0.018(2) 0.016(2) 0.020(2) 0.0018(14) 0.0044(13) 0.0038(13)
C2 0.022(2) 0.018(2) 0.022(2) 0.0058(14) 0.0054(13) 0.0093(14)
C3 0.025(2) 0.016(2) 0.019(2) 0.0069(14) 0.0029(14) -0.0006(14)
C4 0.020(2) 0.018(2) 0.021(2) 0.0053(14) 0.0041(13) -0.0008(14)
C5 0.021(2) 0.020(2) 0.014(2) 0.0038(13) 0.0008(13) 0.0071(14)
C6 0.023(2) 0.020(2) 0.015(2) 0.0073(14) 0.0020(13) 0.0064(14)
C7 0.025(2) 0.021(2) 0.027(2) 0.0082(15) 0.0112(14) 0.0012(15)
C8 0.033(2) 0.020(2) 0.018(2) 0.0103(14) 0.0018(14) 0.0074(15)
C9 0.017(2) 0.028(2) 0.027(2) 0.006(2) 0.0033(14) 0.0079(15)
C10 0.018(2) 0.017(2) 0.016(2) 0.0068(14) 0.0016(13) 0.0002(14)
C11 0.018(2) 0.014(2) 0.020(2) 0.0057(14) 0.0017(13) 0.0013(13)
C12 0.026(2) 0.018(2) 0.017(2) 0.0060(14) 0.0038(14) 0.0097(15)
C13 0.022(2) 0.029(2) 0.023(2) 0.013(2) 0.0103(14) 0.011(2)
C14 0.019(2) 0.018(2) 0.024(2) 0.0077(14) 0.0052(14) 0.0008(14)
C15 0.018(2) 0.015(2) 0.021(2) 0.0063(14) 0.0043(14) -0.0010(13)
C16 0.015(2) 0.020(2) 0.023(2) 0.0087(14) 0.0079(13) 0.0092(13)
C17 0.019(2) 0.022(2) 0.019(2) 0.0072(15) 0.0053(13) 0.0068(14)
C18 0.018(2) 0.016(2) 0.026(2) 0.0061(14) 0.0076(13) 0.0045(13)
C19 0.019(2) 0.017(2) 0.032(2) 0.0129(15) 0.0099(14) 0.0075(14)
C20 0.021(2) 0.020(2) 0.023(2) 0.0121(15) 0.0094(14) 0.0099(14)
C21 0.023(2) 0.019(2) 0.017(2) 0.0079(14) 0.0041(13) 0.0096(14)
C22 0.018(2) 0.012(2) 0.019(2) 0.0085(14) 0.0037(13) -0.0005(13)
C23 0.025(2) 0.012(2) 0.019(2) 0.0054(14) 0.0052(13) 0.0036(13)
C25 0.022(2) 0.015(2) 0.021(2) 0.0091(14) -0.0029(13) -0.0011(14)
C24 0.029(2) 0.016(2) 0.016(2) 0.0059(14) 0.0031(14) 0.0015(14)
C26 0.016(2) 0.014(2) 0.022(2) 0.0076(14) 0.0028(13) 0.0009(13)
C27 0.018(2) 0.012(2) 0.021(2) 0.0070(13) 0.0065(13) 0.0034(13)
Cl1 0.0187(4) 0.0173(4) 0.0232(4) 0.0063(3) 0.0038(3) 0.0028(3)
O10 0.0271(13) 0.040(2) 0.0406(15) 0.0120(13) 0.0155(11) 0.0056(12)
O11 0.0226(12) 0.0381(15) 0.0293(13) 0.0140(12) -0.0010(10) 0.0028(11)
O12 0.0391(14) 0.0232(13) 0.0271(13) 0.0114(11) -0.0013(11) 0.0030(11)
O13 0.0291(13) 0.0147(12) 0.0440(15) 0.0017(11) 0.0093(11) 0.0022(10)
Cl2 0.0188(4) 0.0186(4) 0.0198(4) 0.0034(3) 0.0026(3) 0.0036(3)
O20 0.0248(12) 0.0360(15) 0.0255(13) 0.0119(11) -0.0029(10) -0.0072(11)
O21 0.0328(14) 0.0329(15) 0.055(2) 0.0189(13) 0.0014(12) 0.0142(12)
O22 0.041(2) 0.057(2) 0.037(2) -0.0084(14) 0.0135(13) 0.0207(14)
O23 0.046(2) 0.0330(15) 0.0314(14) 0.0127(12) 0.0033(12) -0.0140(12)

loop_
_atom_site_label
_atom_site_type_symbol
_atom_site_fract_x
_atom_site_fract_y
_atom_site_fract_z
_atom_site_U_iso_or_equiv
_atom_site_thermal_displace_type
_atom_site_occupancy
_atom_site_calc_flag
_atom_site_refinement_flags
_atom_site_disorder_group
Mn Mn 0.20891(4) 0.42617(4) 0.74977(4) 0.01474(15) Uani 1 d . .
Cr Cr 0.28978(4) 0.70462(4) 1.01428(4) 0.0141(2) Uani 1 d . .
O1 O 0.3641(2) 0.7003(2) 0.8909(2) 0.0190(5) Uani 1 d . .
O2 O 0.3171(2) 0.5626(2) 1.0280(2) 0.0199(5) Uani 1 d . .
O3 O 0.1267(2) 0.6360(2) 0.9148(2) 0.0176(5) Uani 1 d . .
N1 N 0.2284(2) 0.7377(2) 1.1638(2) 0.0179(6) Uani 1 d . .
N2 N 0.2728(2) 0.8741(2) 1.0367(2) 0.0172(6) Uani 1 d . .
N3 N 0.4559(2) 0.8046(2) 1.1401(2) 0.0180(6) Uani 1 d . .
N4 N 0.3576(2) 0.5926(2) 0.8107(2) 0.0169(6) Uani 1 d . .
N5 N 0.3419(2) 0.3806(2) 0.6517(2) 0.0163(6) Uani 1 d . .
N6 N 0.2566(2) 0.4575(2) 0.9385(2) 0.0176(6) Uani 1 d . .
N7 N 0.1382(2) 0.2517(2) 0.7603(2) 0.0168(6) Uani 1 d . .
N8 N 0.1026(2) 0.5512(2) 0.8052(2) 0.0163(6) Uani 1 d . .
N9 N 0.0573(2) 0.3837(2) 0.5928(2) 0.0164(6) Uani 1 d . .
C1 C 0.1953(3) 0.8513(3) 1.1952(3) 0.0199(7) Uani 1 d . .
H1A H 0.2603(3) 0.9152(3) 1.2605(3) 0.024 Uiso 1 calc R .
H1B H 0.1231(3) 0.8429(3) 1.2214(3) 0.024 Uiso 1 calc R .
C2 C 0.1729(3) 0.8825(3) 1.0905(3) 0.0207(7) Uani 1 d . .
H2A H 0.0975(3) 0.8281(3) 1.0319(3) 0.025 Uiso 1 calc R .
H2B H 0.1656(3) 0.9635(3) 1.1152(3) 0.025 Uiso 1 calc R .
C3 C 0.3861(3) 0.9676(3) 1.1166(3) 0.0214(7) Uani 1 d . .
H3A H 0.3783(3) 1.0031(3) 1.1964(3) 0.026 Uiso 1 calc R .
H3B H 0.4016(3) 1.0306(3) 1.0880(3) 0.026 Uiso 1 calc R .
C4 C 0.4887(3) 0.9144(3) 1.1203(3) 0.0213(7) Uani 1 d . .
H4A H 0.5086(3) 0.8959(3) 1.0454(3) 0.026 Uiso 1 calc R .
H4B H 0.5593(3) 0.9716(3) 1.1841(3) 0.026 Uiso 1 calc R .
C5 C 0.4425(3) 0.8317(3) 1.2615(2) 0.0195(7) Uani 1 d . .
H5A H 0.5133(3) 0.8265(3) 1.3123(2) 0.023 Uiso 1 calc R .
H5B H 0.4364(3) 0.9128(3) 1.2958(2) 0.023 Uiso 1 calc R .
C6 C 0.3330(3) 0.7458(3) 1.2559(3) 0.0196(7) Uani 1 d . .
H6A H 0.3460(3) 0.6673(3) 1.2374(3) 0.024 Uiso 1 calc R .
H6B H 0.3172(3) 0.7720(3) 1.3328(3) 0.024 Uiso 1 calc R .
C7 C 0.1259(3) 0.6411(3) 1.1491(3) 0.0250(7) Uani 1 d . .
H7A H 0.0568(6) 0.6356(12) 1.0895(13) 0.037 Uiso 1 calc R .
H7B H 0.1073(12) 0.6576(9) 1.2236(5) 0.037 Uiso 1 calc R .
H7C H 0.1459(7) 0.5665(4) 1.1245(17) 0.037 Uiso 1 calc R .
C8 C 0.2401(3) 0.8864(3) 0.9234(3) 0.0240(7) Uani 1 d . .
H8A H 0.3048(8) 0.8800(18) 0.8875(9) 0.036 Uiso 1 calc R .
H8B H 0.2264(17) 0.9633(8) 0.9376(3) 0.036 Uiso 1 calc R .
H8C H 0.1677(10) 0.8239(11) 0.8707(7) 0.036 Uiso 1 calc R .
C9 C 0.5490(3) 0.7438(3) 1.1249(3) 0.0257(8) Uani 1 d . .
H9A H 0.5276(9) 0.6714(9) 1.1373(17) 0.039 Uiso 1 calc R .
H9B H 0.6251(4) 0.7956(7) 1.1819(12) 0.039 Uiso 1 calc R .
H9C H 0.5560(12) 0.7243(16) 1.0455(6) 0.039 Uiso 1 calc R .
C10 C 0.4346(3) 0.4740(3) 0.6728(3) 0.0181(7) Uani 1 d . .
C11 C 0.3394(3) 0.2746(3) 0.5757(3) 0.0189(7) Uani 1 d . .
H11 H 0.2757(3) 0.2086(3) 0.5607(3) 0.023 Uiso 1 calc R .
C12 C 0.4251(3) 0.2561(3) 0.5180(3) 0.0209(7) Uani 1 d . .
H12 H 0.4195(3) 0.1795(3) 0.4645(3) 0.025 Uiso 1 calc R .
C13 C 0.5184(3) 0.3515(3) 0.5403(3) 0.0228(7) Uani 1 d . .
H13 H 0.5787(3) 0.3417(3) 0.5026(3) 0.027 Uiso 1 calc R .
C14 C 0.5229(3) 0.4624(3) 0.6188(3) 0.0213(7) Uani 1 d . .
H14 H 0.5861(3) 0.5293(3) 0.6351(3) 0.026 Uiso 1 calc R .
C15 C 0.4380(3) 0.5884(3) 0.7584(3) 0.0194(7) Uani 1 d . .
H15 H 0.4983(3) 0.6575(3) 0.7747(3) 0.023 Uiso 1 calc R .
C16 C 0.1663(3) 0.2543(3) 0.8702(3) 0.0182(7) Uani 1 d . .
C17 C 0.0713(3) 0.1496(3) 0.6730(3) 0.0202(7) Uani 1 d . .
H17 H 0.0501(3) 0.1468(3) 0.5961(3) 0.024 Uiso 1 calc R .
C18 C 0.0308(3) 0.0471(3) 0.6883(3) 0.0205(7) Uani 1 d . .
H18 H -0.0169(3) -0.0234(3) 0.6237(3) 0.025 Uiso 1 calc R .
C19 C 0.0616(3) 0.0503(3) 0.7994(3) 0.0209(7) Uani 1 d . .
H19 H 0.0365(3) -0.0186(3) 0.8124(3) 0.025 Uiso 1 calc R .
C20 C 0.1296(3) 0.1550(3) 0.8918(3) 0.0194(7) Uani 1 d . .
H20 H 0.1510(3) 0.1591(3) 0.9692(3) 0.023 Uiso 1 calc R .
C21 C 0.2341(3) 0.3683(3) 0.9650(3) 0.0189(7) Uani 1 d . .
H21 H 0.2605(3) 0.3763(3) 1.0434(3) 0.023 Uiso 1 calc R .
C22 C -0.0247(3) 0.4426(3) 0.6140(3) 0.0167(7) Uani 1 d . .
C23 C 0.0374(3) 0.3044(3) 0.4838(3) 0.0191(7) Uani 1 d . .
H23 H 0.0954(3) 0.2646(3) 0.4675(3) 0.023 Uiso 1 calc R .
C25 C -0.1471(3) 0.3356(3) 0.4164(3) 0.0212(7) Uani 1 d . .
H25 H -0.2174(3) 0.3183(3) 0.3562(3) 0.025 Uiso 1 calc R .
C24 C -0.0630(3) 0.2776(3) 0.3939(3) 0.0220(7) Uani 1 d . .
H24 H -0.0740(3) 0.2202(3) 0.3180(3) 0.026 Uiso 1 calc R .
C26 C -0.1276(3) 0.4193(3) 0.5278(3) 0.0184(7) Uani 1 d . .
H26 H -0.1844(3) 0.4604(3) 0.5449(3) 0.022 Uiso 1 calc R .
C27 C 0.0031(3) 0.5332(3) 0.7326(3) 0.0166(7) Uani 1 d . .
H27 H -0.0505(3) 0.5769(3) 0.7548(3) 0.020 Uiso 1 calc R .
Cl1 Cl 0.19494(6) 1.22932(7) 1.24350(6) 0.0210(2) Uani 1 d . .
O10 O 0.2843(2) 1.2203(2) 1.1837(2) 0.0367(6) Uani 1 d . .
O11 O 0.0806(2) 1.1978(2) 1.1593(2) 0.0322(6) Uani 1 d . .
O12 O 0.1896(2) 1.1500(2) 1.3009(2) 0.0320(6) Uani 1 d . .
O13 O 0.2217(2) 1.3479(2) 1.3292(2) 0.0331(6) Uani 1 d . .
Cl2 Cl 0.71383(6) 1.07173(7) 1.45976(6) 0.0211(2) Uani 1 d . .
O20 O 0.8226(2) 1.1532(2) 1.5437(2) 0.0330(6) Uani 1 d . .
O21 O 0.6400(2) 1.1340(2) 1.4207(2) 0.0409(6) Uani 1 d . .
O22 O 0.7369(2) 0.9911(3) 1.3613(2) 0.0519(8) Uani 1 d . .
O23 O 0.6520(2) 1.0076(2) 1.5143(2) 0.0421(7) Uani 1 d . .

loop_
_atom_type_symbol
_atom_type_description
_atom_type_scat_dispersion_real
_atom_type_scat_dispersion_imag
_atom_type_scat_source
C C 0.0033 0.0016 'International Tables Vol C Tables 4.2.6.8 and 6.1.1.4'
H H 0.0000 0.0000 'International Tables Vol C Tables 4.2.6.8 and 6.1.1.4'
N N 0.0061 0.0033 'International Tables Vol C Tables 4.2.6.8 and 6.1.1.4'
O O 0.0106 0.0060 'International Tables Vol C Tables 4.2.6.8 and 6.1.1.4'
Cl Cl 0.1484 0.1585 'International Tables Vol C Tables 4.2.6.8 and 6.1.1.4'
Cr Cr 0.3209 0.6236 'International Tables Vol C Tables 4.2.6.8 and 6.1.1.4'
Mn Mn 0.3368 0.7283 'International Tables Vol C Tables 4.2.6.8 and 6.1.1.4'

loop_
_geom_angle_atom_site_label_1
_geom_angle_atom_site_label_2
_geom_angle_atom_site_label_3
_geom_angle
_geom_angle_site_symmetry_1
_geom_angle_site_symmetry_3
_geom_angle_publ_flag
N6 Mn N8 82.96(9) . . ?
N6 Mn N9 143.95(9) . . ?
N8 Mn N9 72.81(9) . . ?
N6 Mn N4 84.07(10) . . ?
N8 Mn N4 83.44(9) . . ?
N9 Mn N4 118.17(9) . . ?
N6 Mn N5 117.75(9) . . ?
N8 Mn N5 145.81(9) . . ?
N9 Mn N5 96.69(9) . . ?
N4 Mn N5 72.94(9) . . ?
N6 Mn N7 72.55(10) . . ?
N8 Mn N7 113.01(9) . . ?
N9 Mn N7 92.54(9) . . ?
N4 Mn N7 148.79(9) . . ?
N5 Mn N7 99.63(9) . . ?
O3 Cr O1 97.12(9) . . ?
O3 Cr O2 97.97(9) . . ?
O1 Cr O2 97.45(9) . . ?
O3 Cr N1 89.70(9) . . ?
O1 Cr N1 170.53(9) . . ?
O2 Cr N1 88.06(9) . . ?
O3 Cr N3 169.48(9) . . ?
O1 Cr N3 89.18(9) . . ?
O2 Cr N3 89.51(9) . . ?
N1 Cr N3 83.14(10) . . ?
O3 Cr N2 89.24(10) . . ?
O1 Cr N2 90.58(9) . . ?
O2 Cr N2 168.42(9) . . ?
N1 Cr N2 82.91(10) . . ?
N3 Cr N2 82.25(10) . . ?
N4 O1 Cr 117.6(2) . . ?
N6 O2 Cr 118.2(2) . . ?
N8 O3 Cr 119.2(2) . . ?
C7 N1 C6 108.9(2) . . ?
C7 N1 C1 109.5(2) . . ?
C6 N1 C1 111.8(2) . . ?
C7 N1 Cr 113.5(2) . . ?
C6 N1 Cr 103.2(2) . . ?
C1 N1 Cr 109.8(2) . . ?
C8 N2 C2 109.2(2) . . ?
C8 N2 C3 109.6(2) . . ?
C2 N2 C3 111.5(2) . . ?
C8 N2 Cr 112.5(2) . . ?
C2 N2 Cr 103.4(2) . . ?
C3 N2 Cr 110.4(2) . . ?
C9 N3 C4 109.2(2) . . ?
C9 N3 C5 109.5(2) . . ?
C4 N3 C5 111.3(2) . . ?
C9 N3 Cr 112.6(2) . . ?
C4 N3 Cr 104.8(2) . . ?
C5 N3 Cr 109.3(2) . . ?
C15 N4 O1 116.6(2) . . ?
C15 N4 Mn 117.2(2) . . ?
O1 N4 Mn 125.9(2) . . ?
C11 N5 C10 117.4(3) . . ?
C11 N5 Mn 128.0(2) . . ?
C10 N5 Mn 114.6(2) . . ?
C21 N6 O2 116.6(2) . . ?
C21 N6 Mn 118.3(2) . . ?
O2 N6 Mn 124.8(2) . . ?
C17 N7 C16 117.3(3) . . ?
C17 N7 Mn 127.9(2) . . ?
C16 N7 Mn 114.8(2) . . ?
C27 N8 O3 116.4(2) . . ?
C27 N8 Mn 117.6(2) . . ?
O3 N8 Mn 125.5(2) . . ?
C23 N9 C22 117.7(3) . . ?
C23 N9 Mn 127.1(2) . . ?
C22 N9 Mn 115.1(2) . . ?
N1 C1 C2 110.1(2) . . ?
N2 C2 C1 110.2(2) . . ?
N2 C3 C4 109.9(2) . . ?
N3 C4 C3 109.9(2) . . ?
C6 C5 N3 110.2(2) . . ?
N1 C6 C5 110.1(2) . . ?
N5 C10 C14 122.3(3) . . ?
N5 C10 C15 116.7(3) . . ?
C14 C10 C15 120.9(3) . . ?
N5 C11 C12 123.6(3) . . ?
C13 C12 C11 118.4(3) . . ?
C12 C13 C14 119.0(3) . . ?
C10 C14 C13 119.3(3) . . ?
N4 C15 C10 118.1(3) . . ?
N7 C16 C20 122.1(3) . . ?
N7 C16 C21 116.3(3) . . ?
C20 C16 C21 121.6(3) . . ?
N7 C17 C18 123.7(3) . . ?
C19 C18 C17 118.5(3) . . ?
C18 C19 C20 119.2(3) . . ?
C19 C20 C16 119.3(3) . . ?
N6 C21 C16 117.7(3) . . ?
N9 C22 C26 121.7(3) . . ?
N9 C22 C27 116.3(3) . . ?
C26 C22 C27 122.0(3) . . ?
N9 C23 C24 123.3(3) . . ?
C24 C25 C26 119.0(3) . . ?
C25 C24 C23 118.8(3) . . ?
C25 C26 C22 119.4(3) . . ?
N8 C27 C22 117.3(3) . . ?
O10 Cl1 O12 110.2(2) . . ?
O10 Cl1 O13 109.91(15) . . ?
O12 Cl1 O13 109.27(14) . . ?
O10 Cl1 O11 109.23(14) . . ?
O12 Cl1 O11 108.53(14) . . ?
O13 Cl1 O11 109.7(2) . . ?
O21 Cl2 O22 109.2(2) . . ?
O21 Cl2 O20 109.9(2) . . ?
O22 Cl2 O20 110.8(2) . . ?
O21 Cl2 O23 108.3(2) . . ?
O22 Cl2 O23 109.5(2) . . ?
O20 Cl2 O23 109.17(14) . . ?

loop_
_geom_bond_atom_site_label_1
_geom_bond_atom_site_label_2
_geom_bond_distance
_geom_bond_site_symmetry_2
_geom_bond_publ_flag
Mn N6 2.231(3) . ?
Mn N8 2.235(3) . ?
Mn N9 2.242(3) . ?
Mn N4 2.254(3) . ?
Mn N5 2.258(2) . ?
Mn N7 2.272(3) . ?
Cr O3 1.943(2) . ?
Cr O1 1.949(2) . ?
Cr O2 1.952(2) . ?
Cr N1 2.115(3) . ?
Cr N3 2.116(3) . ?
Cr N2 2.121(3) . ?
O1 N4 1.364(3) . ?
O2 N6 1.353(3) . ?
O3 N8 1.363(3) . ?
N1 C7 1.488(4) . ?
N1 C6 1.499(4) . ?
N1 C1 1.508(4) . ?
N2 C8 1.492(4) . ?
N2 C2 1.499(4) . ?
N2 C3 1.506(4) . ?
N3 C9 1.483(4) . ?
N3 C4 1.495(4) . ?
N3 C5 1.512(4) . ?
N4 C15 1.278(4) . ?
N5 C11 1.342(4) . ?
N5 C10 1.364(4) . ?
N6 C21 1.286(4) . ?
N7 C17 1.337(4) . ?
N7 C16 1.363(4) . ?
N8 C27 1.283(4) . ?
N9 C23 1.340(4) . ?
N9 C22 1.360(4) . ?
C1 C2 1.511(4) . ?
C3 C4 1.515(4) . ?
C5 C6 1.507(4) . ?
C10 C14 1.378(4) . ?
C10 C15 1.463(4) . ?
C11 C12 1.389(4) . ?
C12 C13 1.381(5) . ?
C13 C14 1.393(4) . ?
C16 C20 1.390(4) . ?
C16 C21 1.462(4) . ?
C17 C18 1.391(4) . ?
C18 C19 1.376(4) . ?
C19 C20 1.384(4) . ?
C22 C26 1.384(4) . ?
C22 C27 1.465(4) . ?
C23 C24 1.378(4) . ?
C25 C24 1.377(5) . ?
C25 C26 1.383(4) . ?
Cl1 O10 1.436(2) . ?
Cl1 O12 1.438(2) . ?
Cl1 O13 1.440(2) . ?
Cl1 O11 1.449(2) . ?
Cl2 O21 1.425(2) . ?
Cl2 O22 1.430(3) . ?
Cl2 O20 1.436(2) . ?
Cl2 O23 1.438(2) . ?
